data_7714150
loop_
_publ_author_name
'Guo, Yuanyuan'
'Wang, Ruidong'
'Wei, Wei-Ming'
'Fang, Fang'
'Zhao, Xu-Hui'
'Zhang, Suo-Shu'
'Shen, Tian-Ze'
'Zhang, Jun'
'Zhao, Qi-Hua'
'Wang, Juan'

_publ_section_title
;
 Structure and properties of metal-organic frameworks precisely modulated
 by sulfate ion
;
_journal_name_full 'Dalton Transactions'
_journal_paper_doi 10.1039/D3DT01995K
_journal_year 2023
_chemical_formula_moiety 'C76 H60.8 Cd3 N16 O8.8 S1.6, 1.4(H2 O2),6.2(H2O)'
_chemical_formula_sum 'C76 H76 Cd3 N16 O17.8 S1.6'
_chemical_formula_weight 1886.12
_space_group_crystal_system monoclinic
_space_group_IT_number 5
_space_group_name_Hall 'C 2y'
_space_group_name_H-M_alt 'C 1 2 1'
_atom_sites_solution_hydrogens mixed
_audit_creation_date 2023-09-04
_audit_creation_method
;
Olex2 1.3
(compiled 2020.11.12 svn.r5f609507 for OlexSys, GUI svn.r6408)
;
_audit_update_record
;
2023-09-04 deposited with the CCDC.	2023-09-12 downloaded from the CCDC.
;
_cell_angle_alpha 90
_cell_angle_beta 100.727(3)
_cell_angle_gamma 90
_cell_formula_units_Z 2
_cell_length_a 31.694(3)
_cell_length_b 9.6200(8)
_cell_length_c 16.0832(13)
_cell_measurement_reflns_used 4534
_cell_measurement_temperature 170.0
_cell_measurement_theta_max 24.56
_cell_measurement_theta_min 2.22
_cell_volume 4818.0(7)
_computing_cell_refinement 'SAINT V8.40A (?, 2016)'
_computing_data_collection SMART(Bruker,2000)
_computing_data_reduction 'SAINT V8.40A (?, 2016)'
_computing_molecular_graphics 'Olex2 1.3 (Dolomanov et al., 2009)'
_computing_publication_material 'Olex2 1.3 (Dolomanov et al., 2009)'
_computing_structure_refinement 'SHELXL 2019/1 (Sheldrick, 2015)'
_computing_structure_solution 'SHELXT 2014/5 (Sheldrick, 2014)'
_diffrn_ambient_temperature 170.00
_diffrn_measured_fraction_theta_full 0.992
_diffrn_measured_fraction_theta_max 0.983
_diffrn_measurement_device_type 'CCD area detector'
_diffrn_measurement_method 'phi and omega scans'
_diffrn_radiation_type MoK\a
_diffrn_radiation_wavelength 0.71073
_diffrn_reflns_av_R_equivalents 0.0635
_diffrn_reflns_av_unetI/netI 0.0907
_diffrn_reflns_Laue_measured_fraction_full 0.992
_diffrn_reflns_Laue_measured_fraction_max 0.983
_diffrn_reflns_limit_h_max 33
_diffrn_reflns_limit_h_min -39
_diffrn_reflns_limit_k_max 11
_diffrn_reflns_limit_k_min -12
_diffrn_reflns_limit_l_max 20
_diffrn_reflns_limit_l_min -20
_diffrn_reflns_number 20276
_diffrn_reflns_point_group_measured_fraction_full 0.930
_diffrn_reflns_point_group_measured_fraction_max 0.907
_diffrn_reflns_theta_full 25.242
_diffrn_reflns_theta_max 26.477
_diffrn_reflns_theta_min 2.216
_exptl_absorpt_coefficient_mu 0.747
_exptl_absorpt_correction_T_max 0.7454
_exptl_absorpt_correction_T_min 0.6609
_exptl_absorpt_correction_type none
_exptl_absorpt_process_details
;
SADABS-2016/2 (Bruker,2016/2) was used for absorption correction.
wR2(int) was 0.1081 before and 0.0551 after correction.
The Ratio of minimum to maximum transmission is 0.8866.
The \l/2 correction factor is Not present.
;
_exptl_crystal_colour YELLOW
_exptl_crystal_density_diffrn 1.300
_exptl_crystal_description BLOCK
_exptl_crystal_F_000 1788
_exptl_crystal_size_max 0.27
_exptl_crystal_size_mid 0.15
_exptl_crystal_size_min 0.12
_refine_diff_density_max 0.962
_refine_diff_density_min -1.058
_refine_diff_density_rms 0.132
_refine_ls_abs_structure_details
;
 Refined as an inversion twin.
;
_refine_ls_abs_structure_Flack 0.02(7)
_refine_ls_extinction_method none
_refine_ls_goodness_of_fit_ref 1.053
_refine_ls_hydrogen_treatment constr
_refine_ls_matrix_type full
_refine_ls_number_parameters 589
_refine_ls_number_reflns 9050
_refine_ls_number_restraints 609
_refine_ls_restrained_S_all 1.094
_refine_ls_R_factor_all 0.1196
_refine_ls_R_factor_gt 0.0800
_refine_ls_shift/su_max 0.005
_refine_ls_shift/su_mean 0.000
_refine_ls_structure_factor_coef Fsqd
_refine_ls_weighting_details 'w=1/[\s^2^(Fo^2^)+(0.1372P)^2^+8.6982P] where P=(Fo^2^+2Fc^2^)/3'
_refine_ls_weighting_scheme calc
_refine_ls_wR_factor_gt 0.2070
_refine_ls_wR_factor_ref 0.2421
_reflns_Friedel_coverage 0.737
_reflns_Friedel_fraction_full 0.860
_reflns_Friedel_fraction_max 0.821
_reflns_number_gt 6160
_reflns_number_total 9050
_reflns_threshold_expression 'I > 2\s(I)'
_cod_data_source_file d3dt01995k2.cif
_cod_data_source_block 1
_cod_original_formula_sum 'C76 H76 Cd3 N16 O17.80 S1.60'
_cod_database_code 7714150
_shelx_shelxl_version_number 2019/1
_shelx_space_group_comment
;
The symmetry employed for this shelxl refinement is uniquely defined
by the following loop, which should always be used as a source of
symmetry information in preference to the above space-group names.
They are only intended as comments.
;
_olex2_refinement_description
;
1. Twinned data refinement
 Scales: 0.98241
 0.01759
2. Restrained distances
 O6-O7 = O5-O8
 2.4 with sigma of 0.01
 O7-O5
 2.4 with sigma of 0.01
 O7-O8
 2.4 with sigma of 0.01
 O6-O5
 2.4 with sigma of 0.01
 O6-O8
 2.4 with sigma of 0.01
 O5-Cd2
 2.2 with sigma of 0.01
 S2-O6 = S2-O5 = S2-O8 = S2-O7
 1.3 with sigma of 0.01
 Cd2-H1A \\sim Cd2-H1B
 with sigma of 0.02
 N7-C3 \\sim N9-C39
 with sigma of 0.02
 N7-C5 \\sim N9-C41
 with sigma of 0.02
 N7-C17 \\sim N9-C17
 with sigma of 0.02
 C3-C4 \\sim C39-C40
 with sigma of 0.02
 C4-N8 \\sim C40-N10
 with sigma of 0.02
 N8-C5 \\sim N10-C41
 with sigma of 0.02
 N7-C4 \\sim N9-C40
 with sigma of 0.04
 N7-N8 \\sim N9-N10
 with sigma of 0.04
 C3-N8 \\sim C39-N10
 with sigma of 0.04
 C3-C5 \\sim C39-C41
 with sigma of 0.04
 C3-C17 \\sim C39-C17
 with sigma of 0.04
 C4-C5 \\sim C40-C41
 with sigma of 0.04
 C5-C17 \\sim C41-C17
 with sigma of 0.04
 C15-N9 \\sim N9-C35
 with sigma of 0.01
 C15-N7 \\sim N7-C35
 with sigma of 0.01
3. Restrained planarity
 C39, C41, N9, C17
 with sigma of 0.01
4. Uiso/Uaniso restraints and constraints
S4 \\sim O13 \\sim O14 \\sim O15 \\sim O16: within 2A with sigma of 0.01 and
sigma for terminal atoms of 0.02 within 2A
N7 \\sim C3 \\sim C4 \\sim N8 \\sim C5 \\sim C39 \\sim C40 \\sim N10 \\sim C41
\\sim N9: within 2A with sigma of 0.01 and sigma for terminal atoms of 0.02
within 2A
O5 \\sim O6 \\sim O7 \\sim S2 \\sim O8: within 2A with sigma of 0.01 and sigma
for terminal atoms of 0.02 within 2A
C1 \\sim C24 \\sim C35 \\sim C17 \\sim C15 \\sim C25: within 2A with sigma of
0.01 and sigma for terminal atoms of 0.02 within 2A
Uanis(O4) \\sim Ueq, Uanis(O9) \\sim Ueq: with sigma of 0.01 and sigma for
terminal atoms of 0.02
Uanis(O4) \\sim Ueq: with sigma of 0.001 and sigma for terminal atoms of 0.002
Uanis(O1) \\sim Ueq: with sigma of 0.005 and sigma for terminal atoms of 0.01
Uanis(S4) \\sim Ueq, Uanis(O13) \\sim Ueq, Uanis(O14) \\sim Ueq, Uanis(O15)
\\sim Ueq, Uanis(O16) \\sim Ueq: with sigma of 0.01 and sigma for terminal
atoms of 0.02
Uanis(N7) \\sim Ueq, Uanis(C3) \\sim Ueq, Uanis(C4) \\sim Ueq, Uanis(N8) \\sim
Ueq, Uanis(C5) \\sim Ueq, Uanis(C39) \\sim Ueq, Uanis(C40) \\sim Ueq,
Uanis(N10) \\sim Ueq, Uanis(C41) \\sim Ueq, Uanis(N9) \\sim Ueq: with sigma of
0.01 and sigma for terminal atoms of 0.02
Uanis(O5) \\sim Ueq, Uanis(O6) \\sim Ueq, Uanis(O7) \\sim Ueq, Uanis(S2) \\sim
Ueq, Uanis(O8) \\sim Ueq: with sigma of 0.01 and sigma for terminal atoms of
0.02
Uanis(C38) \\sim Ueq, Uanis(C36) \\sim Ueq, Uanis(N6) \\sim Ueq, Uanis(C34)
\\sim Ueq, Uanis(N5) \\sim Ueq: with sigma of 0.01 and sigma for terminal atoms
of 0.02
Uanis(C15) \\sim Ueq, Uanis(C17) \\sim Ueq, Uanis(C25) \\sim Ueq, Uanis(C1)
\\sim Ueq, Uanis(C24) \\sim Ueq, Uanis(C35) \\sim Ueq: with sigma of 0.01 and
sigma for terminal atoms of 0.02
Uanis(O15) \\sim Ueq: with sigma of 0.005 and sigma for terminal atoms of 0.01
Uanis(O2) \\sim Ueq: with sigma of 0.001 and sigma for terminal atoms of 0.002
Uanis(O13) \\sim Ueq: with sigma of 0.005 and sigma for terminal atoms of 0.01
Uanis(O16) \\sim Ueq: with sigma of 0.005 and sigma for terminal atoms of 0.01
5. Rigid body (RIGU) restrains
 S4, O13, O14, O15, O16
 with sigma for 1-2 distances of 0.01 and sigma for 1-3 distances of 0.01
 N7, C3, C4, N8, C5, C39, C40, N10, C41, N9
 with sigma for 1-2 distances of 0.01 and sigma for 1-3 distances of 0.01
 O5, O6, O7, S2, O8
 with sigma for 1-2 distances of 0.01 and sigma for 1-3 distances of 0.01
 S2, O7, O6, O8, O5
 with sigma for 1-2 distances of 0.004 and sigma for 1-3 distances of 0.004
 C1, C24, C35, C17, C15, C25
 with sigma for 1-2 distances of 0.01 and sigma for 1-3 distances of 0.01
6. Others
 Sof(C39)=Sof(H39)=Sof(C40)=Sof(H40)=Sof(N10)=Sof(C41)=Sof(H41)=Sof(N9)=1-
 FVAR(1)
 Sof(N7)=Sof(C3)=Sof(H3)=Sof(C4)=Sof(H4)=Sof(N8)=Sof(C5)=Sof(H5)=FVAR(1)
 Fixed Sof: O5(0.3) O6(0.3) O7(0.3) S2(0.3) O8(0.3) S4(0.5) O13(0.5) O14(0.5)
 O15(0.5) O16(0.5) O1(0.7) H1A(0.7) H1B(0.7) O2(0.5) H2A(0.5) H2B(0.5) H3A(0.5)
 O4(0.5) H4A(0.5) O9(0.4) H9A(0.4)
7.a Riding coordinates:
 O1(H1A,H1B), O2(H2A,H2B), O3(H3A), O4(H4A), O9(H9A)
7.b Aromatic/amide H refined with riding coordinates:
 C2(H2), C3(H3), C4(H4), C5(H5), C9(H9), C11(H11), C14(H14), C15(H15),
 C16(H16), C18(H18), C19(H19), C20(H20), C22(H22), C23(H23), C24(H24), C25(H25),
  C26(H26), C28(H28), C29(H29), C30(H30), C31(H31), C32(H32), C33(H33),
 C34(H34), C35(H35), C36(H36), C37(H37), C38(H38), C39(H39), C40(H40), C41(H41)
7.c Fitted pentagon refined as free rotating group:
 N7(C3,C4,N8,C5), C39(C40,N10,C41,N9)
;
_smtbx_masks_special_details
;
A solvent mask was calculated and 354 electrons were 
found in a volume of 1552\%A^3^ in 1 void per unit cell. 
This is consistent with the presence of 18[H2O] per Formula Unit 
which account for 360 electrons per unit cell.
;
_olex2_submission_special_instructions 'No special instructions were received'

loop_
_space_group_symop_operation_xyz
'x, y, z'
'-x, y, -z'
'x+1/2, y+1/2, z'
'-x+1/2, y+1/2, -z'

loop_
_atom_site_label
_atom_site_type_symbol
_atom_site_fract_x
_atom_site_fract_y
_atom_site_fract_z
_atom_site_U_iso_or_equiv
_atom_site_adp_type
_atom_site_occupancy
_atom_site_site_symmetry_order
_atom_site_calc_flag
_atom_site_refinement_flags_posn
_atom_site_refinement_flags_adp
_atom_site_refinement_flags_occupancy
_atom_site_disorder_assembly
_atom_site_disorder_group
Cd1 Cd 0.000000 0.03831(17) 0.000000 0.0501(4) Uani 1 2 d S T P . .
Cd2 Cd 0.54755(4) 0.79612(13) 0.69656(8) 0.0673(4) Uani 1 1 d D . . . .
N4 N 0.1793(3) 0.2931(13) 0.6462(6) 0.044(2) Uani 1 1 d . . . . .
N2 N 0.4639(4) 0.4674(12) 0.5741(7) 0.042(3) Uani 1 1 d . . . . .
N3 N 0.1180(3) 0.2947(14) 0.6928(7) 0.052(3) Uani 1 1 d . . . . .
N6 N 0.1142(4) 0.0730(13) 0.2017(7) 0.050(3) Uani 1 1 d . U . . .
N1 N 0.5171(4) 0.6009(15) 0.6379(8) 0.060(4) Uani 1 1 d . . . . .
C1 C 0.3164(4) 0.2671(13) 0.2755(8) 0.041(3) Uani 1 1 d . U . . .
C2 C 0.2758(5) 0.2373(14) 0.5539(9) 0.043(3) Uani 1 1 d . . . . .
H2 H 0.303460 0.197398 0.570644 0.052 Uiso 1 1 calc R U . . .
N7 N 0.4071(9) 0.2855(17) 0.1166(17) 0.056(4) Uani 0.357(17) 1 d DG U P A 1
C3 C 0.4140(10) 0.184(2) 0.0565(19) 0.063(4) Uani 0.357(17) 1 d DG U P A 1
H3 H 0.399547 0.097433 0.046440 0.075 Uiso 0.357(17) 1 calc R U P A 1
C4 C 0.4463(10) 0.235(3) 0.0139(18) 0.065(4) Uani 0.357(17) 1 d DG U P A 1
H4 H 0.457298 0.187966 -0.029552 0.078 Uiso 0.357(17) 1 calc R U P A 1
N8 N 0.4594(9) 0.367(3) 0.048(2) 0.060(4) Uani 0.357(17) 1 d DG U P A 1
C5 C 0.4352(10) 0.399(2) 0.1113(18) 0.058(4) Uani 0.357(17) 1 d DG U P A 1
H5 H 0.437317 0.481284 0.144379 0.070 Uiso 0.357(17) 1 calc R U P A 1
N5 N 0.0509(4) 0.0489(16) 0.1177(6) 0.057(3) Uani 1 1 d . U . . .
C6 C 0.2083(4) 0.2988(15) 0.5881(8) 0.042(3) Uani 1 1 d . . . . .
C7 C 0.2649(4) 0.2997(15) 0.4732(8) 0.039(3) Uani 1 1 d . . . . .
C8 C 0.2847(4) 0.2573(12) 0.3332(8) 0.040(3) Uani 1 1 d . . . . .
C9 C 0.1513(5) 0.2723(14) 0.7611(9) 0.049(3) Uani 1 1 d . . . . .
H9 H 0.147821 0.260008 0.818077 0.059 Uiso 1 1 calc R U . . .
C10 C 0.2412(4) 0.2021(14) 0.2957(7) 0.039(3) Uani 1 1 d . . . . .
C11 C 0.3878(4) 0.5182(14) 0.5280(7) 0.041(3) Uani 1 1 d . . . . .
H11 H 0.391986 0.607295 0.553635 0.049 Uiso 1 1 calc R U . . .
C12 C 0.2955(4) 0.3010(14) 0.4146(7) 0.035(2) Uani 1 1 d . . . . .
C13 C 0.3395(4) 0.3437(13) 0.4521(8) 0.039(3) Uani 1 1 d . . . . .
C14 C 0.2248(4) 0.3653(14) 0.4540(9) 0.040(3) Uani 1 1 d . . . . .
H14 H 0.216451 0.411765 0.401330 0.048 Uiso 1 1 calc R U . . .
C15 C 0.3661(4) 0.3981(14) 0.2072(8) 0.046(3) Uani 1 1 d D U . . .
H15 H 0.378034 0.484946 0.195446 0.055 Uiso 1 1 calc R U . . .
C16 C 0.4160(4) 0.2984(16) 0.4940(8) 0.045(3) Uani 1 1 d . . . . .
H16 H 0.440039 0.238741 0.495896 0.054 Uiso 1 1 calc R U . . .
C17 C 0.3792(4) 0.2797(15) 0.1751(8) 0.046(3) Uani 1 1 d D U . . .
C18 C 0.2228(4) 0.0913(13) 0.3324(8) 0.038(3) Uani 1 1 d . . . . .
H18 H 0.238753 0.045020 0.380335 0.046 Uiso 1 1 calc R U . . .
C19 C 0.1895(5) 0.2704(14) 0.7344(9) 0.048(3) Uani 1 1 d . . . . .
H19 H 0.217165 0.256712 0.767901 0.058 Uiso 1 1 calc R U . . .
C20 C 0.1964(4) 0.3625(15) 0.5136(9) 0.045(3) Uani 1 1 d . . . . .
H20 H 0.169042 0.405957 0.500136 0.054 Uiso 1 1 calc R U . . .
C21 C 0.4217(4) 0.4276(14) 0.5287(8) 0.040(3) Uani 1 1 d . . . . .
C22 C 0.3754(5) 0.2529(14) 0.4557(9) 0.050(4) Uani 1 1 d . . . . .
H22 H 0.371593 0.162213 0.432174 0.060 Uiso 1 1 calc R U . . .
C23 C 0.1826(4) 0.0500(16) 0.2999(8) 0.049(3) Uani 1 1 d . . . . .
H23 H 0.170585 -0.025220 0.325913 0.059 Uiso 1 1 calc R U . . .
C24 C 0.3296(5) 0.1466(16) 0.2388(10) 0.053(3) Uani 1 1 d . U . . .
H24 H 0.316424 0.059559 0.245481 0.064 Uiso 1 1 calc R U . . .
C25 C 0.3344(5) 0.3917(15) 0.2586(8) 0.044(3) Uani 1 1 d . U . . .
H25 H 0.325348 0.474975 0.281773 0.053 Uiso 1 1 calc R U . . .
C26 C 0.3469(4) 0.4734(12) 0.4881(8) 0.038(3) Uani 1 1 d . . . . .
H26 H 0.323359 0.535212 0.485688 0.046 Uiso 1 1 calc R U . . .
C27 C 0.1583(4) 0.1124(18) 0.2309(8) 0.053(4) Uani 1 1 d . . . . .
C28 C 0.2481(5) 0.2329(14) 0.6076(8) 0.046(3) Uani 1 1 d . . . . .
H28 H 0.255675 0.184132 0.659648 0.055 Uiso 1 1 calc R U . . .
C29 C 0.1356(4) 0.3079(17) 0.6268(9) 0.047(3) Uani 1 1 d . . . . .
H29 H 0.120024 0.325602 0.571384 0.056 Uiso 1 1 calc R U . . .
C30 C 0.4952(5) 0.3820(17) 0.6131(9) 0.054(4) Uani 1 1 d . . . . .
H30 H 0.494629 0.283240 0.613680 0.065 Uiso 1 1 calc R U . . .
C31 C 0.5277(6) 0.4655(18) 0.6514(13) 0.070(5) Uani 1 1 d . . . . .
H31 H 0.554222 0.433243 0.683108 0.083 Uiso 1 1 calc R U . . .
C32 C 0.4775(5) 0.6001(17) 0.5873(10) 0.054(4) Uani 1 1 d . . . . .
H32 H 0.461904 0.680274 0.564881 0.065 Uiso 1 1 calc R U . . .
C33 C 0.2181(5) 0.263(2) 0.2258(9) 0.066(5) Uani 1 1 d . . . . .
H33 H 0.230636 0.335456 0.198478 0.079 Uiso 1 1 calc R U . . .
C34 C 0.0916(5) 0.0950(17) 0.1221(9) 0.057(4) Uani 1 1 d . U . . .
H34 H 0.102623 0.136169 0.076857 0.069 Uiso 1 1 calc R U . . .
C35 C 0.3627(5) 0.1569(15) 0.1917(10) 0.056(3) Uani 1 1 d D U . . .
H35 H 0.373573 0.074362 0.171107 0.067 Uiso 1 1 calc R U . . .
C36 C 0.0874(5) 0.000(2) 0.2491(10) 0.072(5) Uani 1 1 d . U . . .
H36 H 0.095228 -0.038318 0.304366 0.086 Uiso 1 1 calc R U . . .
C37 C 0.1757(5) 0.2204(19) 0.1932(10) 0.064(5) Uani 1 1 d . . . . .
H37 H 0.159346 0.266167 0.145479 0.077 Uiso 1 1 calc R U . . .
C38 C 0.0479(6) -0.003(2) 0.1975(10) 0.072(5) Uani 1 1 d . U . . .
H38 H 0.022276 -0.036101 0.213479 0.087 Uiso 1 1 calc R U . . .
O5 O 0.5339(9) 0.878(3) 0.5638(9) 0.049(6) Uani 0.3 1 d D U P B 1
O6 O 0.4770(8) 1.029(2) 0.5722(12) 0.052(5) Uani 0.3 1 d D U P B 1
O7 O 0.5148(8) 1.053(2) 0.4609(13) 0.055(6) Uani 0.3 1 d D U P B 1
S2 S 0.4990(6) 0.9547(9) 0.5146(7) 0.040(3) Uani 0.3 1 d D U P B 1
O8 O 0.4689(10) 0.862(2) 0.4650(13) 0.043(5) Uani 0.3 1 d D U P B 1
S4 S 0.5726(3) 0.7441(8) 0.9033(5) 0.0402(15) Uani 0.5 1 d . U P B 1
O13 O 0.5391(5) 0.7174(15) 0.9510(8) 0.023(3) Uani 0.5 1 d . U P B 1
O14 O 0.5613(5) 0.6728(18) 0.8215(9) 0.036(3) Uani 0.5 1 d . U P B 1
O15 O 0.6123(6) 0.697(2) 0.9459(11) 0.054(5) Uani 0.5 1 d . U P B 1
O16 O 0.5740(7) 0.887(2) 0.8754(15) 0.060(5) Uani 0.5 1 d . U P B 1
C39 C 0.4492(5) 0.1873(13) 0.1407(11) 0.062(4) Uani 0.643(17) 1 d DG U P A 2
H39 H 0.451549 0.100181 0.169069 0.075 Uiso 0.643(17) 1 calc R U P A 2
C40 C 0.4788(4) 0.2426(18) 0.0932(11) 0.065(4) Uani 0.643(17) 1 d DG U P A 2
H40 H 0.504500 0.198935 0.084192 0.078 Uiso 0.643(17) 1 calc R U P A 2
N10 N 0.4634(5) 0.3745(17) 0.0616(10) 0.058(3) Uani 0.643(17) 1 d DG U P A 2
C41 C 0.4242(5) 0.4007(13) 0.0896(10) 0.058(4) Uani 0.643(17) 1 d DG U P A 2
H41 H 0.406909 0.481537 0.077655 0.070 Uiso 0.643(17) 1 calc R U P A 2
N9 N 0.4154(3) 0.2850(12) 0.1385(6) 0.059(3) Uani 0.643(17) 1 d DG U P A 2
O1 O 0.5319(5) 1.0180(15) 0.6246(10) 0.068(4) Uani 0.7 1 d . U P B 2
H1A H 0.537615 0.996874 0.575220 0.102 Uiso 0.7 1 d DR U P B 2
H1B H 0.505435 0.991894 0.621990 0.102 Uiso 0.7 1 d DR U P B 2
O2 O 0.5571(7) 0.786(2) 0.8847(12) 0.040(5) Uani 0.5 1 d . U P B 2
H2A H 0.534286 0.734047 0.902445 0.060 Uiso 0.5 1 d R U P B 2
H2B H 0.553937 0.859907 0.914115 0.060 Uiso 0.5 1 d R U P B 2
O3 O 0.500000 0.8846(12) 1.000000 0.036(3) Uani 1 2 d S T P C 2
H3A H 0.474740 0.882085 1.013710 0.054 Uiso 0.5 1 d R U P C 2
O4 O 0.0961(9) 0.386(3) 0.4279(16) 0.080(7) Uani 0.5 1 d . U P . .
H4A H 0.093767 0.304543 0.449996 0.120 Uiso 0.5 1 d R U P . .
O9 O 0.3360(10) 0.113(3) -0.1411(17) 0.063(7) Uani 0.4 1 d . U P . .
H9A H 0.345506 0.196420 -0.107458 0.095 Uiso 0.4 1 d R U P . .

loop_
_atom_site_aniso_label
_atom_site_aniso_U_11
_atom_site_aniso_U_22
_atom_site_aniso_U_33
_atom_site_aniso_U_23
_atom_site_aniso_U_13
_atom_site_aniso_U_12
Cd1 0.0295(7) 0.0809(11) 0.0397(7) 0.000 0.0062(5) 0.000
Cd2 0.0389(6) 0.0707(7) 0.0917(9) 0.0069(7) 0.0102(6) -0.0143(6)
N4 0.041(6) 0.046(5) 0.047(6) -0.011(6) 0.015(5) -0.003(6)
N2 0.028(6) 0.059(7) 0.040(6) -0.004(5) 0.006(5) 0.001(5)
N3 0.031(6) 0.056(6) 0.069(7) -0.018(7) 0.011(5) -0.012(6)
N6 0.039(6) 0.071(7) 0.040(5) -0.004(5) 0.004(4) -0.011(5)
N1 0.039(8) 0.080(9) 0.061(8) 0.007(7) 0.007(6) -0.015(6)
C1 0.041(6) 0.040(5) 0.044(5) 0.002(4) 0.010(5) -0.004(4)
C2 0.033(8) 0.048(7) 0.051(8) 0.002(6) 0.017(6) 0.005(6)
N7 0.053(6) 0.062(6) 0.059(6) 0.004(6) 0.025(6) 0.000(6)
C3 0.058(7) 0.066(7) 0.067(7) 0.002(6) 0.023(6) 0.001(6)
C4 0.060(7) 0.071(7) 0.068(7) -0.001(6) 0.022(6) 0.000(6)
N8 0.054(6) 0.069(6) 0.062(7) 0.001(6) 0.022(6) 0.000(6)
C5 0.052(7) 0.067(6) 0.062(7) 0.002(6) 0.022(6) 0.000(6)
N5 0.044(6) 0.083(7) 0.042(5) -0.001(6) 0.001(4) -0.002(6)
C6 0.034(7) 0.037(6) 0.055(8) -0.011(7) 0.014(6) -0.009(6)
C7 0.028(6) 0.041(6) 0.050(7) 0.001(6) 0.011(5) 0.006(6)
C8 0.038(7) 0.040(7) 0.046(7) 0.005(5) 0.020(6) -0.002(5)
C9 0.042(8) 0.050(8) 0.058(8) -0.016(7) 0.018(7) -0.014(6)
C10 0.033(7) 0.057(8) 0.026(5) -0.001(6) 0.002(5) -0.009(6)
C11 0.041(7) 0.040(7) 0.043(6) -0.019(6) 0.010(5) 0.003(6)
C12 0.031(6) 0.034(6) 0.039(6) 0.002(6) 0.008(5) 0.001(6)
C13 0.033(7) 0.048(7) 0.035(6) -0.008(5) 0.009(5) -0.008(5)
C14 0.028(7) 0.051(7) 0.039(7) -0.003(6) -0.001(6) 0.006(6)
C15 0.041(6) 0.050(6) 0.051(6) 0.008(5) 0.020(5) -0.007(5)
C16 0.026(6) 0.051(7) 0.058(7) -0.011(7) 0.004(5) 0.007(7)
C17 0.044(6) 0.050(6) 0.048(5) -0.002(5) 0.022(5) -0.007(5)
C18 0.027(7) 0.043(7) 0.041(6) 0.000(5) -0.005(5) -0.012(5)
C19 0.038(8) 0.051(9) 0.062(9) 0.007(7) 0.025(7) 0.006(6)
C20 0.022(7) 0.056(8) 0.053(8) -0.005(7) -0.001(6) 0.005(6)
C21 0.028(7) 0.054(8) 0.039(6) 0.009(6) 0.006(5) -0.003(6)
C22 0.044(9) 0.047(8) 0.057(8) -0.010(6) 0.003(7) 0.001(6)
C23 0.055(8) 0.050(8) 0.043(6) 0.023(7) 0.009(6) 0.005(7)
C24 0.053(6) 0.053(6) 0.060(6) 0.006(5) 0.023(5) -0.005(5)
C25 0.043(6) 0.046(5) 0.046(5) 0.000(5) 0.012(5) 0.004(5)
C26 0.039(8) 0.030(6) 0.045(7) -0.002(5) 0.006(6) -0.003(5)
C27 0.020(7) 0.098(12) 0.039(7) 0.001(7) 0.003(6) -0.006(7)
C28 0.049(9) 0.042(7) 0.045(7) -0.002(6) 0.001(6) 0.002(6)
C29 0.035(7) 0.059(8) 0.049(7) -0.014(7) 0.017(6) -0.005(7)
C30 0.035(8) 0.065(9) 0.057(8) 0.003(7) -0.008(6) 0.010(7)
C31 0.051(11) 0.063(10) 0.093(13) 0.016(9) 0.009(9) 0.020(8)
C32 0.037(9) 0.074(10) 0.053(8) -0.001(7) 0.010(7) -0.007(7)
C33 0.045(9) 0.097(14) 0.054(8) 0.017(8) 0.006(7) -0.028(8)
C34 0.047(8) 0.075(9) 0.046(7) -0.013(6) 0.001(6) -0.009(6)
C35 0.059(6) 0.053(6) 0.060(6) -0.007(5) 0.026(5) -0.006(5)
C36 0.050(8) 0.117(11) 0.050(7) 0.009(8) 0.012(6) -0.022(8)
C37 0.035(9) 0.095(12) 0.055(8) 0.024(9) -0.012(7) -0.025(8)
C38 0.053(9) 0.110(11) 0.055(7) 0.002(8) 0.013(7) -0.022(8)
O5 0.050(8) 0.048(8) 0.047(10) -0.002(7) 0.001(8) -0.001(7)
O6 0.052(9) 0.054(8) 0.048(9) 0.001(7) 0.007(7) -0.001(7)
O7 0.055(9) 0.054(8) 0.053(9) 0.007(7) 0.005(7) -0.008(7)
S2 0.041(4) 0.040(4) 0.040(7) 0.002(4) 0.007(6) -0.001(5)
O8 0.043(8) 0.047(8) 0.037(9) 0.004(7) 0.006(8) -0.008(7)
S4 0.031(3) 0.051(4) 0.042(3) 0.016(3) 0.017(3) 0.001(3)
O13 0.019(5) 0.033(5) 0.021(5) 0.005(4) 0.014(4) -0.003(4)
O14 0.033(7) 0.057(7) 0.024(6) -0.004(6) 0.021(5) -0.002(6)
O15 0.041(8) 0.085(10) 0.040(7) 0.018(7) 0.018(7) -0.001(7)
O16 0.068(10) 0.038(8) 0.082(10) 0.030(7) 0.032(8) -0.010(7)
C39 0.056(7) 0.067(6) 0.068(7) 0.003(6) 0.023(6) 0.003(6)
C40 0.062(7) 0.071(6) 0.067(7) -0.001(6) 0.025(6) 0.000(6)
N10 0.051(6) 0.069(6) 0.060(6) -0.001(5) 0.025(5) 0.000(5)
C41 0.051(6) 0.067(6) 0.060(6) 0.001(5) 0.022(5) -0.003(5)
N9 0.053(6) 0.064(6) 0.065(6) 0.005(5) 0.026(5) 0.001(5)
O1 0.079(9) 0.045(7) 0.081(8) 0.026(7) 0.015(7) 0.013(7)
O2 0.039(6) 0.040(6) 0.041(5) 0.002(3) 0.010(3) -0.003(3)
O3 0.027(7) 0.035(6) 0.048(7) 0.000 0.012(5) 0.000
O4 0.079(7) 0.079(7) 0.080(7) 0.002(3) 0.012(3) -0.001(3)
O9 0.071(16) 0.056(14) 0.062(14) -0.014(11) 0.008(12) 0.006(12)

loop_
_atom_type_symbol
_atom_type_description
_atom_type_scat_dispersion_real
_atom_type_scat_dispersion_imag
_atom_type_scat_source
C C 0.0033 0.0016 'International Tables Vol C Tables 4.2.6.8 and 6.1.1.4'
H H 0.0000 0.0000 'International Tables Vol C Tables 4.2.6.8 and 6.1.1.4'
Cd Cd -0.8075 1.2024 'International Tables Vol C Tables 4.2.6.8 and 6.1.1.4'
N N 0.0061 0.0033 'International Tables Vol C Tables 4.2.6.8 and 6.1.1.4'
O O 0.0106 0.0060 'International Tables Vol C Tables 4.2.6.8 and 6.1.1.4'
S S 0.1246 0.1234 'International Tables Vol C Tables 4.2.6.8 and 6.1.1.4'

loop_
_geom_angle_atom_site_label_1
_geom_angle_atom_site_label_2
_geom_angle_atom_site_label_3
_geom_angle
_geom_angle_site_symmetry_1
_geom_angle_site_symmetry_3
_geom_angle_publ_flag
N8 Cd1 N8 89(10) 3_445 4_545 ?
N8 Cd1 O13 178(6) 4_545 4_546 ?
N8 Cd1 O13 93(6) 4_545 3_444 ?
N8 Cd1 O13 93(7) 3_445 4_546 ?
N8 Cd1 O13 178(7) 3_445 3_444 ?
N5 Cd1 N8 87(7) 2 3_445 ?
N5 Cd1 N8 96(6) 2 4_545 ?
N5 Cd1 N8 96(7) . 3_445 ?
N5 Cd1 N8 87(6) . 4_545 ?
N5 Cd1 N5 174.8(8) . 2 ?
N5 Cd1 O13 84.7(5) 2 4_546 ?
N5 Cd1 O13 84.7(5) . 3_444 ?
N5 Cd1 O13 91.4(5) . 4_546 ?
N5 Cd1 O13 91.4(5) 2 3_444 ?
N5 Cd1 N10 90(2) . 3_445 ?
N5 Cd1 N10 93.1(19) . 4_545 ?
N5 Cd1 N10 93(2) 2 3_445 ?
N5 Cd1 N10 90.5(18) 2 4_545 ?
O13 Cd1 O13 85.3(7) 3_444 4_546 ?
N3 Cd2 O8 89.4(7) 3 2_656 ?
N3 Cd2 O14 89.6(5) 3 . ?
N3 Cd2 O1 96.2(5) 3 . ?
N3 Cd2 O2 96.5(5) 3 . ?
N1 Cd2 N3 109.7(5) . 3 ?
N1 Cd2 O5 84.3(9) . . ?
N1 Cd2 O8 78.2(7) . 2_656 ?
N1 Cd2 O14 86.1(5) . . ?
N1 Cd2 O1 120.1(5) . . ?
N1 Cd2 O2 110.8(6) . . ?
O5 Cd2 N3 89.6(8) . 3 ?
O5 Cd2 O8 6.5(11) . 2_656 ?
O5 Cd2 O14 169.5(8) . . ?
O14 Cd2 O8 162.9(7) . 2_656 ?
O1 Cd2 O2 118.9(6) . . ?
C19 N4 C6 127.4(11) . . ?
C29 N4 C6 126.4(11) . . ?
C29 N4 C19 106.1(10) . . ?
C30 N2 C21 127.0(12) . . ?
C30 N2 C32 108.5(12) . . ?
C32 N2 C21 124.5(12) . . ?
C9 N3 Cd2 126.3(9) . 3_445 ?
C29 N3 Cd2 127.2(10) . 3_445 ?
C29 N3 C9 106.5(11) . . ?
C34 N6 C27 125.1(12) . . ?
C34 N6 C36 108.4(12) . . ?
C36 N6 C27 126.4(12) . . ?
C31 N1 Cd2 131.8(13) . . ?
C31 N1 C32 105.3(14) . . ?
C32 N1 Cd2 122.2(12) . . ?
C24 C1 C8 119.9(11) . . ?
C25 C1 C8 122.0(11) . . ?
C25 C1 C24 118.1(12) . . ?
C7 C2 H2 119.1 . . ?
C28 C2 H2 119.1 . . ?
C28 C2 C7 121.9(13) . . ?
C3 N7 C5 108.0 . . ?
C17 N7 C3 128.6(14) . . ?
C17 N7 C5 123.3(14) . . ?
N7 C3 H3 126.0 . . ?
N7 C3 C4 108.0 . . ?
C4 C3 H3 126.0 . . ?
C3 C4 H4 126.0 . . ?
C3 C4 N8 108.0 . . ?
N8 C4 H4 126.0 . . ?
C4 N8 Cd1 130.9(15) . 3 ?
C5 N8 Cd1 119.9(15) . 3 ?
C5 N8 C4 108.0 . . ?
N7 C5 H5 126.0 . . ?
N8 C5 N7 108.0 . . ?
N8 C5 H5 126.0 . . ?
C34 N5 Cd1 125.9(9) . . ?
C34 N5 C38 107.3(12) . . ?
C38 N5 Cd1 126.6(10) . . ?
C20 C6 N4 119.7(12) . . ?
C20 C6 C28 120.2(12) . . ?
C28 C6 N4 120.1(13) . . ?
C2 C7 C12 121.0(11) . . ?
C14 C7 C2 116.7(12) . . ?
C14 C7 C12 122.2(12) . . ?
C1 C8 C10 116.6(11) . . ?
C12 C8 C1 120.1(12) . . ?
C12 C8 C10 123.2(11) . . ?
N3 C9 H9 125.0 . . ?
C19 C9 N3 110.0(13) . . ?
C19 C9 H9 125.0 . . ?
C18 C10 C8 121.7(11) . . ?
C33 C10 C8 119.7(12) . . ?
C33 C10 C18 118.6(12) . . ?
C21 C11 H11 121.3 . . ?
C21 C11 C26 117.4(12) . . ?
C26 C11 H11 121.3 . . ?
C8 C12 C7 122.5(11) . . ?
C8 C12 C13 122.2(11) . . ?
C13 C12 C7 115.2(10) . . ?
C22 C13 C12 122.3(11) . . ?
C26 C13 C12 120.0(12) . . ?
C26 C13 C22 117.6(12) . . ?
C7 C14 H14 120.0 . . ?
C7 C14 C20 120.1(12) . . ?
C20 C14 H14 120.0 . . ?
C17 C15 H15 120.4 . . ?
C17 C15 C25 119.3(13) . . ?
C25 C15 H15 120.4 . . ?
C21 C16 H16 119.7 . . ?
C21 C16 C22 120.7(12) . . ?
C22 C16 H16 119.7 . . ?
C15 C17 N7 119.9(13) . . ?
C15 C17 N9 118.0(11) . . ?
C35 C17 N7 119.1(13) . . ?
C35 C17 C15 120.6(12) . . ?
C35 C17 N9 120.3(13) . . ?
C10 C18 H18 120.0 . . ?
C23 C18 C10 120.0(12) . . ?
C23 C18 H18 120.0 . . ?
N4 C19 H19 127.3 . . ?
C9 C19 N4 105.4(13) . . ?
C9 C19 H19 127.3 . . ?
C6 C20 C14 120.1(12) . . ?
C6 C20 H20 120.0 . . ?
C14 C20 H20 120.0 . . ?
C11 C21 N2 118.7(12) . . ?
C16 C21 N2 119.1(12) . . ?
C16 C21 C11 122.0(12) . . ?
C13 C22 H22 120.3 . . ?
C16 C22 C13 119.4(12) . . ?
C16 C22 H22 120.3 . . ?
C18 C23 H23 118.8 . . ?
C18 C23 C27 122.4(13) . . ?
C27 C23 H23 118.8 . . ?
C1 C24 H24 120.7 . . ?
C1 C24 C35 118.7(14) . . ?
C35 C24 H24 120.7 . . ?
C1 C25 C15 121.2(13) . . ?
C1 C25 H25 119.4 . . ?
C15 C25 H25 119.4 . . ?
C11 C26 H26 118.6 . . ?
C13 C26 C11 122.9(12) . . ?
C13 C26 H26 118.6 . . ?
C23 C27 N6 121.0(13) . . ?
C23 C27 C37 118.7(13) . . ?
C37 C27 N6 120.1(13) . . ?
C2 C28 C6 120.9(13) . . ?
C2 C28 H28 119.6 . . ?
C6 C28 H28 119.6 . . ?
N4 C29 H29 124.0 . . ?
N3 C29 N4 112.0(12) . . ?
N3 C29 H29 124.0 . . ?
N2 C30 H30 126.9 . . ?
N2 C30 C31 106.3(14) . . ?
C31 C30 H30 126.9 . . ?
N1 C31 C30 110.6(15) . . ?
N1 C31 H31 124.7 . . ?
C30 C31 H31 124.7 . . ?
N2 C32 N1 109.3(14) . . ?
N2 C32 H32 125.3 . . ?
N1 C32 H32 125.3 . . ?
C10 C33 H33 119.6 . . ?
C10 C33 C37 120.9(14) . . ?
C37 C33 H33 119.6 . . ?
N6 C34 H34 125.4 . . ?
N5 C34 N6 109.1(13) . . ?
N5 C34 H34 125.4 . . ?
C17 C35 C24 121.9(14) . . ?
C17 C35 H35 119.0 . . ?
C24 C35 H35 119.0 . . ?
N6 C36 H36 127.6 . . ?
C38 C36 N6 104.8(13) . . ?
C38 C36 H36 127.6 . . ?
C27 C37 C33 119.3(14) . . ?
C27 C37 H37 120.3 . . ?
C33 C37 H37 120.3 . . ?
N5 C38 H38 125.1 . . ?
C36 C38 N5 109.8(14) . . ?
C36 C38 H38 125.1 . . ?
S2 O5 Cd2 134.2(12) . . ?
S2 O5 Cd2 150.0(18) 2_656 . ?
S2 O5 S2 16.2(10) . 2_656 ?
O8 O5 Cd2 141(5) 2_656 . ?
O8 O5 S2 55(3) 2_656 2_656 ?
O8 O5 S2 69(4) 2_656 . ?
O7 O6 S2 50.3(19) 2_656 . ?
O7 O6 S2 43(2) 2_656 2_656 ?
S2 O6 S2 9.4(7) . 2_656 ?
O6 O7 O7 158(3) 2_656 2_656 ?
O6 O7 S2 103(3) 2_656 2_656 ?
O6 O7 S2 119(3) 2_656 . ?
S2 O7 O7 41.6(10) . 2_656 ?
S2 O7 O7 56.4(14) 2_656 2_656 ?
S2 O7 S2 17.5(9) 2_656 . ?
O5 S2 O5 120(2) . 2_656 ?
O5 S2 O6 103.5(14) . 2_656 ?
O5 S2 O6 83.5(9) 2_656 2_656 ?
O5 S2 O6 108.4(9) . . ?
O6 S2 O5 113.5(19) . 2_656 ?
O6 S2 O6 127.2(17) . 2_656 ?
O7 S2 O5 114(3) 2_656 2_656 ?
O7 S2 O5 110.7(11) . . ?
O7 S2 O5 123(2) 2_656 . ?
O7 S2 O5 94.5(15) . 2_656 ?
O7 S2 O6 100.2(11) 2_656 2_656 ?
O7 S2 O6 108.9(10) . . ?
O7 S2 O6 18.6(15) . 2_656 ?
O7 S2 O6 27.0(18) 2_656 . ?
O7 S2 O7 82(2) 2_656 . ?
O7 S2 O8 117(2) 2_656 . ?
O7 S2 O8 110.2(10) . . ?
O7 S2 O8 142(2) 2_656 2_656 ?
S2 S2 O5 56(3) 2_656 2_656 ?
S2 S2 O5 108(4) 2_656 . ?
S2 S2 O6 29(2) 2_656 2_656 ?
S2 S2 O6 142(3) 2_656 . ?
S2 S2 O7 117(2) 2_656 2_656 ?
S2 S2 O7 45(2) 2_656 . ?
S2 S2 O8 70(4) 2_656 . ?
S2 S2 O8 91(4) 2_656 2_656 ?
O8 S2 O5 103.2(10) 2_656 2_656 ?
O8 S2 O5 110.4(10) . . ?
O8 S2 O5 15.9(14) . 2_656 ?
O8 S2 O5 19.4(15) 2_656 . ?
O8 S2 O6 98.3(14) . 2_656 ?
O8 S2 O6 127.1(15) 2_656 . ?
O8 S2 O6 92.4(18) 2_656 2_656 ?
O8 S2 O6 108.2(11) . . ?
O8 S2 O7 105(2) 2_656 . ?
O8 S2 O8 97(3) 2_656 . ?
O5 O8 Cd2 32(4) 2_656 2_656 ?
O5 O8 S2 91(4) 2_656 2_656 ?
O5 O8 S2 109(4) 2_656 . ?
S2 O8 Cd2 133.5(14) . 2_656 ?
S2 O8 Cd2 113.7(16) 2_656 2_656 ?
S2 O8 S2 19.8(9) 2_656 . ?
O13 S4 O14 108.2(10) . . ?
O13 S4 O16 113.7(12) . . ?
O15 S4 O13 111.5(10) . . ?
O15 S4 O14 109.6(12) . . ?
O15 S4 O16 112.6(14) . . ?
O16 S4 O14 100.6(13) . . ?
S4 O13 Cd1 142.9(9) . 3_556 ?
S4 O14 Cd2 121.0(10) . . ?
C40 C39 H39 126.0 . . ?
C40 C39 N9 108.0 . . ?
N9 C39 H39 126.0 . . ?
C39 C40 H40 126.0 . . ?
C39 C40 N10 108.0 . . ?
N10 C40 H40 126.0 . . ?
C40 N10 C41 108.0 . . ?
N10 C41 H41 126.0 . . ?
N9 C41 N10 108.0 . . ?
N9 C41 H41 126.0 . . ?
C17 N9 C39 130.1(11) . . ?
C17 N9 C41 121.9(11) . . ?
C41 N9 C39 108.0 . . ?
Cd2 O1 H1A 99.9 . . ?
Cd2 O1 H1B 83.1 . . ?
H1A O1 H1B 104.5 . . ?
Cd2 O2 H2A 112.1 . . ?
Cd2 O2 H2B 121.7 . . ?
H2A O2 H2B 95.3 . . ?
H3A O3 H3A 176.8 . 2_657 ?

loop_
_geom_bond_atom_site_label_1
_geom_bond_atom_site_label_2
_geom_bond_distance
_geom_bond_site_symmetry_2
_geom_bond_publ_flag
Cd1 N8 2.3(2) 4_545 ?
Cd1 N8 2.3(2) 3_445 ?
Cd1 N5 2.249(11) 2 ?
Cd1 N5 2.249(11) . ?
Cd1 O13 2.343(13) 4_546 ?
Cd1 O13 2.343(13) 3_444 ?
Cd1 N10 2.29(10) 4_545 ?
Cd1 N10 2.29(10) 3_445 ?
Cd2 N3 2.244(10) 3 ?
Cd2 N1 2.238(14) . ?
Cd2 O5 2.239(12) . ?
Cd2 O8 2.631(19) 2_656 ?
Cd2 O14 2.304(16) . ?
Cd2 O1 2.434(13) . ?
Cd2 O2 2.986(19) . ?
N4 C6 1.428(16) . ?
N4 C19 1.412(18) . ?
N4 C29 1.369(17) . ?
N2 C21 1.452(17) . ?
N2 C30 1.350(17) . ?
N2 C32 1.352(19) . ?
N3 C9 1.392(19) . ?
N3 C29 1.294(17) . ?
N6 C27 1.439(17) . ?
N6 C34 1.363(18) . ?
N6 C36 1.430(19) . ?
N1 C31 1.35(2) . ?
N1 C32 1.36(2) . ?
C1 C8 1.493(18) . ?
C1 C24 1.40(2) . ?
C1 C25 1.376(19) . ?
C2 H2 0.9500 . ?
C2 C7 1.414(19) . ?
C2 C28 1.342(19) . ?
N7 C3 1.4200 . ?
N7 C5 1.4200 . ?
N7 C17 1.406(19) . ?
C3 H3 0.9500 . ?
C3 C4 1.4200 . ?
C4 H4 0.9500 . ?
C4 N8 1.4200 . ?
N8 C5 1.4200 . ?
C5 H5 0.9500 . ?
N5 C34 1.354(19) . ?
N5 C38 1.398(19) . ?
C6 C20 1.34(2) . ?
C6 C28 1.394(19) . ?
C7 C12 1.472(16) . ?
C7 C14 1.401(17) . ?
C8 C10 1.496(18) . ?
C8 C12 1.356(17) . ?
C9 H9 0.9500 . ?
C9 C19 1.358(19) . ?
C10 C18 1.397(18) . ?
C10 C33 1.35(2) . ?
C11 H11 0.9500 . ?
C11 C21 1.381(18) . ?
C11 C26 1.402(18) . ?
C12 C13 1.471(17) . ?
C13 C22 1.428(19) . ?
C13 C26 1.377(17) . ?
C14 H14 0.9500 . ?
C14 C20 1.433(19) . ?
C15 H15 0.9500 . ?
C15 C17 1.348(19) . ?
C15 C25 1.418(17) . ?
C16 H16 0.9500 . ?
C16 C21 1.36(2) . ?
C16 C22 1.390(19) . ?
C17 C35 1.340(18) . ?
C17 N9 1.385(16) . ?
C18 H18 0.9500 . ?
C18 C23 1.345(18) . ?
C19 H19 0.9500 . ?
C20 H20 0.9500 . ?
C22 H22 0.9500 . ?
C23 H23 0.9500 . ?
C23 C27 1.365(19) . ?
C24 H24 0.9500 . ?
C24 C35 1.406(19) . ?
C25 H25 0.9500 . ?
C26 H26 0.9500 . ?
C27 C37 1.37(2) . ?
C28 H28 0.9500 . ?
C29 H29 0.9500 . ?
C30 H30 0.9500 . ?
C30 C31 1.36(2) . ?
C31 H31 0.9500 . ?
C32 H32 0.9500 . ?
C33 H33 0.9500 . ?
C33 C37 1.41(2) . ?
C34 H34 0.9500 . ?
C35 H35 0.9500 . ?
C36 H36 0.9500 . ?
C36 C38 1.37(2) . ?
C37 H37 0.9500 . ?
C38 H38 0.9500 . ?
O5 S2 1.439(11) . ?
O5 S2 1.66(3) 2_656 ?
O5 O8 0.48(4) 2_656 ?
O6 O7 0.68(4) 2_656 ?
O6 S2 1.448(11) . ?
O6 S2 1.85(2) 2_656 ?
O7 O7 1.70(4) 2_656 ?
O7 S2 1.14(2) 2_656 ?
O7 S2 1.432(11) . ?
S2 S2 0.49(2) 2_656 ?
S2 O8 1.434(11) . ?
S2 O8 1.35(3) 2_656 ?
S4 O13 1.444(14) . ?
S4 O14 1.467(17) . ?
S4 O15 1.39(2) . ?
S4 O16 1.452(19) . ?
C39 H39 0.9500 . ?
C39 C40 1.4200 . ?
C39 N9 1.4200 . ?
C40 H40 0.9500 . ?
C40 N10 1.4200 . ?
N10 C41 1.4200 . ?
C41 H41 0.9500 . ?
C41 N9 1.4200 . ?
O1 H1A 0.8704 . ?
O1 H1B 0.8700 . ?
O2 H2A 0.9665 . ?
O2 H2B 0.8699 . ?
O3 H3A 0.8694 2_657 ?
O3 H3A 0.8694 . ?
O4 H4A 0.8700 . ?
O9 H9A 0.9844 . ?

loop_
_geom_torsion_atom_site_label_1
_geom_torsion_atom_site_label_2
_geom_torsion_atom_site_label_3
_geom_torsion_atom_site_label_4
_geom_torsion
_geom_torsion_site_symmetry_1
_geom_torsion_site_symmetry_2
_geom_torsion_site_symmetry_3
_geom_torsion_site_symmetry_4
_geom_torsion_publ_flag
Cd1 N8 C5 N7 169(3) 3 . . . ?
Cd1 N5 C34 N6 -173.9(10) . . . . ?
Cd1 N5 C38 C36 169.1(13) . . . . ?
Cd1 N10 C41 N9 -168.9(12) 3 . . . ?
Cd2 N3 C9 C19 176.3(9) 3_445 . . . ?
Cd2 N3 C29 N4 -176.0(10) 3_445 . . . ?
Cd2 N1 C31 C30 167.9(11) . . . . ?
Cd2 N1 C32 N2 -168.5(9) . . . . ?
Cd2 O5 S2 O5 -109(2) . . . 2_656 ?
Cd2 O5 S2 O6 23(2) . . . . ?
Cd2 O5 S2 O6 161(2) . . . 2_656 ?
Cd2 O5 S2 O7 143(2) . . . . ?
Cd2 O5 S2 O7 49(4) . . . 2_656 ?
Cd2 O5 S2 S2 -170(3) . . . 2_656 ?
Cd2 O5 S2 O8 -95(2) . . . . ?
Cd2 O5 S2 O8 -143(9) . . . 2_656 ?
N4 C6 C20 C14 -178.2(12) . . . . ?
N4 C6 C28 C2 -179.9(13) . . . . ?
N2 C30 C31 N1 1(2) . . . . ?
N3 C9 C19 N4 0.2(16) . . . . ?
N6 C27 C37 C33 176.2(16) . . . . ?
N6 C36 C38 N5 7(2) . . . . ?
C1 C8 C10 C18 126.9(13) . . . . ?
C1 C8 C10 C33 -55.2(18) . . . . ?
C1 C8 C12 C7 177.2(12) . . . . ?
C1 C8 C12 C13 -7.3(19) . . . . ?
C1 C24 C35 C17 -6(2) . . . . ?
C2 C7 C12 C8 128.8(14) . . . . ?
C2 C7 C12 C13 -47.1(18) . . . . ?
C2 C7 C14 C20 -2(2) . . . . ?
N7 C3 C4 N8 0.0 . . . . ?
N7 C17 C35 C24 -170(2) . . . . ?
C3 N7 C5 N8 0.0 . . . . ?
C3 N7 C17 C15 -158(2) . . . . ?
C3 N7 C17 C35 15(3) . . . . ?
C3 C4 N8 Cd1 -167(3) . . . 3 ?
C3 C4 N8 C5 0.0 . . . . ?
C4 N8 C5 N7 0.0 . . . . ?
C5 N7 C3 C4 0.0 . . . . ?
C5 N7 C17 C15 24(3) . . . . ?
C5 N7 C17 C35 -162(2) . . . . ?
C6 N4 C19 C9 -179.2(13) . . . . ?
C6 N4 C29 N3 178.7(14) . . . . ?
C7 C2 C28 C6 -5(2) . . . . ?
C7 C12 C13 C22 117.7(14) . . . . ?
C7 C12 C13 C26 -59.9(16) . . . . ?
C7 C14 C20 C6 1(2) . . . . ?
C8 C1 C24 C35 -173.6(14) . . . . ?
C8 C1 C25 C15 176.6(13) . . . . ?
C8 C10 C18 C23 175.8(13) . . . . ?
C8 C10 C33 C37 -174.8(15) . . . . ?
C8 C12 C13 C22 -58.1(18) . . . . ?
C8 C12 C13 C26 124.2(14) . . . . ?
C9 N3 C29 N4 1.0(18) . . . . ?
C10 C8 C12 C7 -1(2) . . . . ?
C10 C8 C12 C13 174.7(12) . . . . ?
C10 C18 C23 C27 0(2) . . . . ?
C10 C33 C37 C27 -2(3) . . . . ?
C12 C7 C14 C20 -179.2(13) . . . . ?
C12 C8 C10 C18 -54.9(18) . . . . ?
C12 C8 C10 C33 122.9(16) . . . . ?
C12 C13 C22 C16 -178.4(12) . . . . ?
C12 C13 C26 C11 177.2(11) . . . . ?
C14 C7 C12 C8 -54(2) . . . . ?
C14 C7 C12 C13 129.7(13) . . . . ?
C15 C17 C35 C24 4(2) . . . . ?
C15 C17 N9 C39 142.0(14) . . . . ?
C15 C17 N9 C41 -37.7(14) . . . . ?
C17 N7 C3 C4 -178(3) . . . . ?
C17 N7 C5 N8 178(3) . . . . ?
C17 C15 C25 C1 -1(2) . . . . ?
C18 C10 C33 C37 3(3) . . . . ?
C18 C23 C27 N6 -175.1(14) . . . . ?
C18 C23 C27 C37 0(2) . . . . ?
C19 N4 C6 C20 -159.1(14) . . . . ?
C19 N4 C6 C28 24(2) . . . . ?
C19 N4 C29 N3 -0.9(17) . . . . ?
C20 C6 C28 C2 3(2) . . . . ?
C21 N2 C30 C31 -176.3(14) . . . . ?
C21 N2 C32 N1 175.0(11) . . . . ?
C21 C11 C26 C13 1.6(19) . . . . ?
C21 C16 C22 C13 1(2) . . . . ?
C22 C13 C26 C11 -0.6(19) . . . . ?
C22 C16 C21 N2 175.0(12) . . . . ?
C22 C16 C21 C11 0(2) . . . . ?
C23 C27 C37 C33 1(3) . . . . ?
C24 C1 C8 C10 -62.1(18) . . . . ?
C24 C1 C8 C12 119.7(15) . . . . ?
C24 C1 C25 C15 -2(2) . . . . ?
C25 C1 C8 C10 119.8(14) . . . . ?
C25 C1 C8 C12 -58.4(19) . . . . ?
C25 C1 C24 C35 5(2) . . . . ?
C25 C15 C17 N7 173.0(19) . . . . ?
C25 C15 C17 C35 0(2) . . . . ?
C25 C15 C17 N9 -168.4(11) . . . . ?
C26 C11 C21 N2 -176.2(11) . . . . ?
C26 C11 C21 C16 -1.5(19) . . . . ?
C26 C13 C22 C16 -1(2) . . . . ?
C27 N6 C34 N5 -178.0(14) . . . . ?
C27 N6 C36 C38 175.3(16) . . . . ?
C28 C2 C7 C12 -178.8(13) . . . . ?
C28 C2 C7 C14 4(2) . . . . ?
C28 C6 C20 C14 -1(2) . . . . ?
C29 N4 C6 C20 21(2) . . . . ?
C29 N4 C6 C28 -155.8(14) . . . . ?
C29 N4 C19 C9 0.4(15) . . . . ?
C29 N3 C9 C19 -0.8(17) . . . . ?
C30 N2 C21 C11 149.3(13) . . . . ?
C30 N2 C21 C16 -26(2) . . . . ?
C30 N2 C32 N1 -2.4(18) . . . . ?
C31 N1 C32 N2 2.8(19) . . . . ?
C32 N2 C21 C11 -27.6(19) . . . . ?
C32 N2 C21 C16 157.5(14) . . . . ?
C32 N2 C30 C31 1.0(18) . . . . ?
C32 N1 C31 C30 -2(2) . . . . ?
C33 C10 C18 C23 -2(2) . . . . ?
C34 N6 C27 C23 -158.8(15) . . . . ?
C34 N6 C27 C37 26(2) . . . . ?
C34 N6 C36 C38 -7(2) . . . . ?
C34 N5 C38 C36 -5(2) . . . . ?
C35 C17 N9 C39 -26.2(15) . . . . ?
C35 C17 N9 C41 154.1(14) . . . . ?
C36 N6 C27 C23 18(2) . . . . ?
C36 N6 C27 C37 -157.0(17) . . . . ?
C36 N6 C34 N5 4.3(19) . . . . ?
C38 N5 C34 N6 0.2(19) . . . . ?
O5 S2 O8 Cd2 25(6) 2_656 . . 2_656 ?
O5 S2 O8 Cd2 -104.4(19) . . . 2_656 ?
O5 S2 O8 O5 -129(7) . . . 2_656 ?
O5 S2 O8 S2 -102(3) . . . 2_656 ?
O5 S2 O8 S2 27(6) 2_656 . . 2_656 ?
O6 O7 S2 O5 -54(5) 2_656 . . 2_656 ?
O6 O7 S2 O5 70(4) 2_656 . . . ?
O6 O7 S2 O6 -171(4) 2_656 . . . ?
O6 O7 S2 O7 -168(6) 2_656 . . 2_656 ?
O6 O7 S2 S2 -25(5) 2_656 . . 2_656 ?
O6 O7 S2 O8 51(5) 2_656 . . 2_656 ?
O6 O7 S2 O8 -52(5) 2_656 . . . ?
O6 S2 O8 Cd2 137(2) . . . 2_656 ?
O6 S2 O8 Cd2 3(3) 2_656 . . 2_656 ?
O6 S2 O8 O5 112(8) . . . 2_656 ?
O6 S2 O8 O5 -22(8) 2_656 . . 2_656 ?
O6 S2 O8 S2 5(3) 2_656 . . 2_656 ?
O6 S2 O8 S2 139(3) . . . 2_656 ?
O7 O6 S2 O5 -97(4) 2_656 . . 2_656 ?
O7 O6 S2 O5 127(5) 2_656 . . . ?
O7 O6 S2 O6 3(4) 2_656 . . 2_656 ?
O7 O6 S2 O7 7(5) 2_656 . . . ?
O7 O6 S2 S2 -33(6) 2_656 . . 2_656 ?
O7 O6 S2 O8 133(5) 2_656 . . 2_656 ?
O7 O6 S2 O8 -113(5) 2_656 . . . ?
O7 O7 S2 O5 -122(2) 2_656 . . . ?
O7 O7 S2 O5 114(3) 2_656 . . 2_656 ?
O7 O7 S2 O6 168(6) 2_656 . . 2_656 ?
O7 O7 S2 O6 -3(2) 2_656 . . . ?
O7 O7 S2 S2 143(7) 2_656 . . 2_656 ?
O7 O7 S2 O8 -142(2) 2_656 . . 2_656 ?
O7 O7 S2 O8 115(2) 2_656 . . . ?
O7 S2 O8 Cd2 109(2) 2_656 . . 2_656 ?
O7 S2 O8 Cd2 18(2) . . . 2_656 ?
O7 S2 O8 O5 84(8) 2_656 . . 2_656 ?
O7 S2 O8 O5 -7(8) . . . 2_656 ?
O7 S2 O8 S2 20(3) . . . 2_656 ?
O7 S2 O8 S2 111(4) 2_656 . . 2_656 ?
S2 O5 S2 O5 60.3(19) 2_656 . . 2_656 ?
S2 O5 S2 O6 -30(2) 2_656 . . 2_656 ?
S2 O5 S2 O6 -167(3) 2_656 . . . ?
S2 O5 S2 O7 -48(3) 2_656 . . . ?
S2 O5 S2 O7 -142(4) 2_656 . . 2_656 ?
S2 O5 S2 O8 74(3) 2_656 . . . ?
S2 O5 S2 O8 27(7) 2_656 . . 2_656 ?
S2 O6 S2 O5 160(7) 2_656 . . . ?
S2 O6 S2 O5 -64(6) 2_656 . . 2_656 ?
S2 O6 S2 O6 36(5) 2_656 . . 2_656 ?
S2 O6 S2 O7 40(6) 2_656 . . . ?
S2 O6 S2 O7 33(6) 2_656 . . 2_656 ?
S2 O6 S2 O8 -80(7) 2_656 . . . ?
S2 O6 S2 O8 166(9) 2_656 . . 2_656 ?
S2 O7 S2 O5 -29(5) 2_656 . . 2_656 ?
S2 O7 S2 O5 95(6) 2_656 . . . ?
S2 O7 S2 O6 -146(6) 2_656 . . . ?
S2 O7 S2 O6 25(5) 2_656 . . 2_656 ?
S2 O7 S2 O7 -143(7) 2_656 . . 2_656 ?
S2 O7 S2 O8 -27(6) 2_656 . . . ?
S2 O7 S2 O8 76(5) 2_656 . . 2_656 ?
S2 S2 O8 Cd2 -2(3) 2_656 . . 2_656 ?
S2 S2 O8 O5 -27(6) 2_656 . . 2_656 ?
O8 O5 S2 O5 34(7) 2_656 . . 2_656 ?
O8 O5 S2 O6 166(7) 2_656 . . . ?
O8 O5 S2 O6 -57(7) 2_656 . . 2_656 ?
O8 O5 S2 O7 -75(8) 2_656 . . . ?
O8 O5 S2 O7 -169(7) 2_656 . . 2_656 ?
O8 O5 S2 S2 -27(7) 2_656 . . 2_656 ?
O8 O5 S2 O8 48(8) 2_656 . . . ?
O8 S2 O8 Cd2 -90(3) 2_656 . . 2_656 ?
O8 S2 O8 O5 -115(9) 2_656 . . 2_656 ?
O8 S2 O8 S2 -88(4) 2_656 . . 2_656 ?
O13 S4 O14 Cd2 116.0(10) . . . . ?
O14 S4 O13 Cd1 52.7(18) . . . 3_556 ?
O15 S4 O13 Cd1 -67.9(19) . . . 3_556 ?
O15 S4 O14 Cd2 -122.3(12) . . . . ?
O16 S4 O13 Cd1 163.5(15) . . . 3_556 ?
O16 S4 O14 Cd2 -3.4(14) . . . . ?
C39 C40 N10 Cd1 168.5(12) . . . 3 ?
C39 C40 N10 C41 0.0 . . . . ?
C40 C39 N9 C17 -179.8(4) . . . . ?
C40 C39 N9 C41 0.0 . . . . ?
C40 N10 C41 N9 0.0 . . . . ?
N10 C41 N9 C17 179.8(3) . . . . ?
N10 C41 N9 C39 0.0 . . . . ?
N9 C17 C35 C24 171.4(13) . . . . ?
N9 C39 C40 N10 0.0 . . . . ?

loop_
_twin_individual_id
_twin_individual_mass_fraction_refined
1 0.98241
2 0.01759

loop_
_smtbx_masks_void_nr
_smtbx_masks_void_average_x
_smtbx_masks_void_average_y
_smtbx_masks_void_average_z
_smtbx_masks_void_volume
_smtbx_masks_void_count_electrons
_smtbx_masks_void_content
1 0.196 -0.464 0.000 1552.2 353.8 '36 water'
